data_7024928
loop_
_publ_author_name
'Johnson, Carl E.'
'Kysor, Everett A.'
'Findlater, Michael'
'Jasinski, Jerry P.'
'Metell, Andrew S.'
'Queen, Jonathan W.'
'Abernethy, Colin D.'

_publ_section_title
;
 The synthesis and characterization of
 [IMesH](+)[(eta(3)-C(5)H(5))V(N)Cl(2)](-): An anionic vanadium(v) complex
 with a terminal nitrido ligand.
;
_journal_issue 14
_journal_name_full 'Dalton transactions (Cambridge, England : 2003)'
_journal_page_first 3482
_journal_page_last 3488
_journal_paper_doi 10.1039/b922744j
_journal_volume 39
_journal_year 2010
_chemical_formula_moiety 'C21 H25 N2, C5 H5 Cl3 V'
_chemical_formula_sum 'C26 H30 Cl3 N2 V'
_chemical_formula_weight 527.81
_space_group_IT_number 15
_symmetry_cell_setting monoclinic
_symmetry_space_group_name_Hall '-C 2yc'
_symmetry_space_group_name_H-M 'C 1 2/c 1'
_atom_sites_solution_hydrogens geom
_atom_sites_solution_primary direct
_atom_sites_solution_secondary difmap
_audit_creation_method
;
manual editing of the .cif file
created by SHELXTL Ver. 6.10
;
_audit_update_record
;
2009-10-29 # Formatted by publCIF
;
_cell_angle_alpha 90.00
_cell_angle_beta 94.19(3)
_cell_angle_gamma 90.00
_cell_formula_units_Z 8
_cell_length_a 29.543(6)
_cell_length_b 14.710(3)
_cell_length_c 14.792(3)
_cell_measurement_temperature 153(2)
_cell_volume 6411(2)
_computing_structure_refinement 'SHELXL-97 (Sheldrick, 1997)'
_diffrn_ambient_temperature 153(2)
_diffrn_measured_fraction_theta_full 0.983
_diffrn_measured_fraction_theta_max 0.983
_diffrn_measurement_device_type 'Nonius Kappa CCD'
_diffrn_measurement_method \w-scan
_diffrn_radiation_monochromator graphite
_diffrn_radiation_source 'fine-focus sealed tube'
_diffrn_radiation_type MoK\a
_diffrn_radiation_wavelength 0.71073
_diffrn_reflns_av_R_equivalents 0.0470
_diffrn_reflns_av_sigmaI/netI 0.0783
_diffrn_reflns_limit_h_max 38
_diffrn_reflns_limit_h_min -38
_diffrn_reflns_limit_k_max 16
_diffrn_reflns_limit_k_min -19
_diffrn_reflns_limit_l_max 19
_diffrn_reflns_limit_l_min -19
_diffrn_reflns_number 12353
_diffrn_reflns_theta_full 27.49
_diffrn_reflns_theta_max 27.49
_diffrn_reflns_theta_min 2.04
_exptl_absorpt_coefficient_mu 0.584
_exptl_absorpt_correction_type none
_exptl_crystal_colour yellow
_exptl_crystal_density_diffrn 1.094
_exptl_crystal_density_method 'not measured'
_exptl_crystal_description block
_exptl_crystal_F_000 2592
_exptl_crystal_size_max 0.25
_exptl_crystal_size_mid 0.20
_exptl_crystal_size_min 0.15
_refine_diff_density_max 0.439
_refine_diff_density_min -0.392
_refine_diff_density_rms 0.093
_refine_ls_extinction_method none
_refine_ls_goodness_of_fit_ref 1.032
_refine_ls_hydrogen_treatment constr
_refine_ls_matrix_type full
_refine_ls_number_parameters 295
_refine_ls_number_reflns 7233
_refine_ls_number_restraints 0
_refine_ls_restrained_S_all 1.032
_refine_ls_R_factor_all 0.1041
_refine_ls_R_factor_gt 0.0646
_refine_ls_shift/su_max 0.014
_refine_ls_shift/su_mean 0.000
_refine_ls_structure_factor_coef Fsqd
_refine_ls_weighting_details 'calc w=1/[\s^2^(Fo^2^)+(0.1039P)^2^+0.0000P] where P=(Fo^2^+2Fc^2^)/3'
_refine_ls_weighting_scheme calc
_refine_ls_wR_factor_gt 0.1669
_refine_ls_wR_factor_ref 0.1834
_reflns_number_gt 4594
_reflns_number_total 7233
_reflns_threshold_expression >2sigma(I)
_cod_data_source_file b922744j.txt
_cod_data_source_block shelxl
_cod_original_sg_symbol_Hall -C2yc
_cod_original_sg_symbol_H-M C2/c
_cod_database_code 7024928

loop_
_symmetry_equiv_pos_as_xyz
'x, y, z'
'-x, y, -z+1/2'
'x+1/2, y+1/2, z'
'-x+1/2, y+1/2, -z+1/2'
'-x, -y, -z'
'x, -y, z-1/2'
'-x+1/2, -y+1/2, -z'
'x+1/2, -y+1/2, z-1/2'

loop_
_atom_site_label
_atom_site_type_symbol
_atom_site_fract_x
_atom_site_fract_y
_atom_site_fract_z
_atom_site_U_iso_or_equiv
_atom_site_adp_type
_atom_site_occupancy
_atom_site_symmetry_multiplicity
_atom_site_calc_flag
_atom_site_refinement_flags
C1 C 0.3478(4) 0.2219(3) -0.0328(4) 0.109(3) Uani 1 1 d .
H1 H 0.3477 0.2768 -0.0639 0.131 Uiso 1 1 calc R
C2 C 0.31072(19) 0.1638(4) -0.0256(3) 0.0677(14) Uani 1 1 d .
H2 H 0.2811 0.1730 -0.0499 0.081 Uiso 1 1 calc R
C3 C 0.32682(16) 0.0909(2) 0.0246(3) 0.0520(11) Uani 1 1 d .
H3 H 0.3098 0.0406 0.0395 0.062 Uiso 1 1 calc R
C4 C 0.37138(17) 0.1039(4) 0.0489(3) 0.0659(13) Uani 1 1 d .
H4 H 0.3899 0.0643 0.0840 0.079 Uiso 1 1 calc R
C5 C 0.3845(2) 0.1826(5) 0.0145(5) 0.097(3) Uani 1 1 d .
H5 H 0.4136 0.2068 0.0214 0.116 Uiso 1 1 calc R
C6 C 0.19133(9) -0.0086(2) 0.0917(2) 0.0260(6) Uani 1 1 d .
H6 H 0.2021 0.0425 0.0632 0.031 Uiso 1 1 calc R
C7 C 0.18740(11) -0.1443(2) 0.1531(2) 0.0312(7) Uani 1 1 d .
H7 H 0.1955 -0.2022 0.1738 0.037 Uiso 1 1 calc R
C8 C 0.14676(11) -0.1042(2) 0.1589(2) 0.0320(7) Uani 1 1 d .
H8 H 0.1216 -0.1290 0.1840 0.038 Uiso 1 1 calc R
C9 C 0.26068(9) -0.10465(18) 0.0882(2) 0.0247(6) Uani 1 1 d .
C10 C 0.26744(10) -0.12433(18) -0.0016(2) 0.0262(7) Uani 1 1 d .
C11 C 0.31152(11) -0.1455(2) -0.0218(3) 0.0344(8) Uani 1 1 d .
H11 H 0.3173 -0.1573 -0.0816 0.041 Uiso 1 1 calc R
C12 C 0.34684(11) -0.1495(2) 0.0443(3) 0.0401(9) Uani 1 1 d .
C13 C 0.33811(11) -0.1304(2) 0.1331(3) 0.0423(9) Uani 1 1 d .
H13 H 0.3617 -0.1345 0.1781 0.051 Uiso 1 1 calc R
C14 C 0.29481(11) -0.1051(2) 0.1577(2) 0.0320(7) Uani 1 1 d .
C15 C 0.22932(11) -0.1230(2) -0.0749(2) 0.0350(7) Uani 1 1 d .
H15A H 0.2194 -0.0615 -0.0854 0.053 Uiso 1 1 calc R
H15B H 0.2045 -0.1588 -0.0562 0.053 Uiso 1 1 calc R
H15C H 0.2397 -0.1478 -0.1297 0.053 Uiso 1 1 calc R
C16 C 0.39400(13) -0.1738(3) 0.0199(4) 0.0725(15) Uani 1 1 d .
H16A H 0.4021 -0.1366 -0.0298 0.109 Uiso 1 1 calc R
H16B H 0.3948 -0.2367 0.0026 0.109 Uiso 1 1 calc R
H16C H 0.4152 -0.1637 0.0713 0.109 Uiso 1 1 calc R
C17 C 0.28659(14) -0.0779(3) 0.2534(3) 0.0492(10) Uani 1 1 d .
H17A H 0.2753 -0.0167 0.2537 0.074 Uiso 1 1 calc R
H17B H 0.3145 -0.0816 0.2906 0.074 Uiso 1 1 calc R
H17C H 0.2647 -0.1182 0.2767 0.074 Uiso 1 1 calc R
C18 C 0.11283(9) 0.04610(19) 0.1128(2) 0.0247(6) Uani 1 1 d .
C19 C 0.08120(10) 0.0403(2) 0.0388(2) 0.0314(7) Uani 1 1 d .
C20 C 0.04485(10) 0.1003(2) 0.0361(3) 0.0388(8) Uani 1 1 d .
H20 H 0.0230 0.0976 -0.0124 0.047 Uiso 1 1 calc R
C21 C 0.04030(11) 0.1641(3) 0.1037(3) 0.0406(8) Uani 1 1 d .
C22 C 0.07311(11) 0.1675(2) 0.1761(2) 0.0370(8) Uani 1 1 d .
H22 H 0.0701 0.2104 0.2215 0.044 Uiso 1 1 calc R
C23 C 0.11021(10) 0.1092(2) 0.1829(2) 0.0282(7) Uani 1 1 d .
C24 C 0.08573(12) -0.0289(3) -0.0356(3) 0.0416(8) Uani 1 1 d .
H24A H 0.1102 -0.0117 -0.0713 0.062 Uiso 1 1 calc R
H24B H 0.0580 -0.0314 -0.0735 0.062 Uiso 1 1 calc R
H24C H 0.0919 -0.0876 -0.0091 0.062 Uiso 1 1 calc R
C25 C 0.00075(14) 0.2301(3) 0.0986(4) 0.0669(13) Uani 1 1 d .
H25A H -0.0213 0.2105 0.1390 0.100 Uiso 1 1 calc R
H25B H -0.0129 0.2318 0.0377 0.100 Uiso 1 1 calc R
H25C H 0.0115 0.2896 0.1159 0.100 Uiso 1 1 calc R
C26 C 0.14574(11) 0.1147(2) 0.2603(2) 0.0375(8) Uani 1 1 d .
H26A H 0.1510 0.0553 0.2857 0.056 Uiso 1 1 calc R
H26B H 0.1356 0.1548 0.3059 0.056 Uiso 1 1 calc R
H26C H 0.1734 0.1377 0.2389 0.056 Uiso 1 1 calc R
N1 N 0.21459(8) -0.08465(16) 0.11147(17) 0.0244(5) Uani 1 1 d .
N2 N 0.14969(8) -0.01902(16) 0.12026(18) 0.0257(6) Uani 1 1 d .
Cl1 Cl 0.26331(3) 0.18007(6) 0.17881(6) 0.0423(2) Uani 1 1 d .
Cl2 Cl 0.32085(3) 0.37322(5) 0.10830(6) 0.0400(2) Uani 1 1 d .
Cl3 Cl 0.37732(4) 0.19581(7) 0.24631(7) 0.0544(3) Uani 1 1 d .
V1 V 0.331403(19) 0.21635(3) 0.11401(4) 0.03002(18) Uani 1 1 d .

loop_
_atom_site_aniso_label
_atom_site_aniso_U_11
_atom_site_aniso_U_22
_atom_site_aniso_U_33
_atom_site_aniso_U_23
_atom_site_aniso_U_13
_atom_site_aniso_U_12
C1 0.254(10) 0.026(2) 0.061(4) 0.000(2) 0.099(5) -0.006(4)
C2 0.090(3) 0.081(4) 0.031(2) -0.024(2) -0.006(2) 0.030(3)
C3 0.080(3) 0.0314(19) 0.049(2) -0.0162(18) 0.032(2) -0.0152(18)
C4 0.062(3) 0.079(3) 0.057(3) -0.026(3) 0.009(2) 0.018(2)
C5 0.088(4) 0.097(4) 0.114(6) -0.065(4) 0.074(4) -0.048(4)
C6 0.0233(14) 0.0275(15) 0.0272(17) 0.0053(13) 0.0009(12) 0.0005(11)
C7 0.0410(18) 0.0221(15) 0.0310(18) 0.0057(13) 0.0057(14) 0.0012(12)
C8 0.0352(17) 0.0304(17) 0.0313(19) 0.0059(14) 0.0091(14) -0.0043(13)
C9 0.0256(15) 0.0195(14) 0.0291(17) 0.0070(12) 0.0018(13) 0.0045(11)
C10 0.0326(16) 0.0157(14) 0.0299(18) 0.0003(12) 0.0002(13) 0.0015(11)
C11 0.0401(18) 0.0217(15) 0.042(2) -0.0029(14) 0.0088(16) 0.0024(13)
C12 0.0286(17) 0.0305(17) 0.061(3) -0.0018(16) 0.0050(17) 0.0077(13)
C13 0.0289(17) 0.0343(19) 0.061(3) 0.0079(17) -0.0138(17) 0.0026(13)
C14 0.0344(17) 0.0291(16) 0.0316(19) 0.0089(14) -0.0031(14) -0.0028(13)
C15 0.0395(18) 0.0360(18) 0.0290(19) -0.0012(15) -0.0025(15) 0.0034(14)
C16 0.031(2) 0.076(3) 0.110(4) -0.019(3) 0.007(2) 0.0186(19)
C17 0.053(2) 0.064(2) 0.029(2) 0.0072(18) -0.0090(17) -0.0055(18)
C18 0.0188(13) 0.0286(15) 0.0272(17) 0.0048(13) 0.0046(12) -0.0008(11)
C19 0.0271(15) 0.0385(17) 0.0289(18) 0.0039(14) 0.0038(13) -0.0052(13)
C20 0.0226(16) 0.055(2) 0.038(2) 0.0073(17) -0.0043(14) 0.0038(14)
C21 0.0260(16) 0.051(2) 0.045(2) 0.0056(18) 0.0045(15) 0.0094(14)
C22 0.0328(17) 0.0418(19) 0.038(2) -0.0035(16) 0.0126(15) 0.0034(14)
C23 0.0287(15) 0.0352(16) 0.0213(16) 0.0052(13) 0.0048(13) -0.0031(12)
C24 0.0362(19) 0.053(2) 0.035(2) -0.0073(17) -0.0021(16) -0.0048(15)
C25 0.037(2) 0.080(3) 0.082(4) -0.005(3) -0.002(2) 0.025(2)
C26 0.0381(18) 0.045(2) 0.0287(19) 0.0007(16) 0.0016(15) 0.0008(15)
N1 0.0257(12) 0.0243(13) 0.0233(14) 0.0056(10) 0.0017(10) 0.0011(9)
N2 0.0248(13) 0.0255(13) 0.0268(15) 0.0043(11) 0.0023(10) -0.0009(9)
Cl1 0.0473(5) 0.0426(5) 0.0387(5) -0.0005(4) 0.0161(4) -0.0125(4)
Cl2 0.0624(6) 0.0241(4) 0.0347(5) 0.0011(3) 0.0111(4) -0.0012(3)
Cl3 0.0601(6) 0.0539(6) 0.0471(6) -0.0126(5) -0.0096(5) 0.0200(4)
V1 0.0405(3) 0.0234(3) 0.0273(3) -0.0032(2) 0.0094(2) -0.0053(2)

loop_
_atom_type_symbol
_atom_type_description
_atom_type_scat_dispersion_real
_atom_type_scat_dispersion_imag
_atom_type_scat_source
C C 0.0033 0.0016 'International Tables Vol C Tables 4.2.6.8 and 6.1.1.4'
H H 0.0000 0.0000 'International Tables Vol C Tables 4.2.6.8 and 6.1.1.4'
N N 0.0061 0.0033 'International Tables Vol C Tables 4.2.6.8 and 6.1.1.4'
Cl Cl 0.1484 0.1585 'International Tables Vol C Tables 4.2.6.8 and 6.1.1.4'
V V 0.3005 0.5294 'International Tables Vol C Tables 4.2.6.8 and 6.1.1.4'

loop_
_geom_angle_atom_site_label_1
_geom_angle_atom_site_label_2
_geom_angle_atom_site_label_3
_geom_angle
C5 C1 C2 107.3(4)
C5 C1 V1 73.3(3)
C2 C1 V1 71.4(3)
C5 C1 H1 126.4
C2 C1 H1 126.4
V1 C1 H1 120.8
C3 C2 C1 106.0(5)
C3 C2 V1 73.2(2)
C1 C2 V1 72.5(3)
C3 C2 H2 127.0
C1 C2 H2 127.0
V1 C2 H2 119.4
C4 C3 C2 109.1(4)
C4 C3 V1 73.4(2)
C2 C3 V1 71.5(2)
C4 C3 H3 125.5
C2 C3 H3 125.5
V1 C3 H3 121.3
C5 C4 C3 109.0(5)
C5 C4 V1 72.9(3)
C3 C4 V1 72.0(2)
C5 C4 H4 125.5
C3 C4 H4 125.5
V1 C4 H4 121.2
C4 C5 C1 108.6(5)
C4 C5 V1 73.2(3)
C1 C5 V1 71.5(3)
C4 C5 H5 125.7
C1 C5 H5 125.7
V1 C5 H5 121.3
N1 C6 N2 107.8(2)
N1 C6 H6 126.1
N2 C6 H6 126.1
C8 C7 N1 107.7(3)
C8 C7 H7 126.2
N1 C7 H7 126.2
C7 C8 N2 106.7(3)
C7 C8 H8 126.6
N2 C8 H8 126.6
C14 C9 C10 124.1(3)
C14 C9 N1 117.8(3)
C10 C9 N1 118.0(3)
C9 C10 C11 117.0(3)
C9 C10 C15 122.3(3)
C11 C10 C15 120.8(3)
C12 C11 C10 122.0(3)
C12 C11 H11 119.0
C10 C11 H11 119.0
C11 C12 C13 118.7(3)
C11 C12 C16 120.4(4)
C13 C12 C16 120.9(4)
C12 C13 C14 122.3(3)
C12 C13 H13 118.8
C14 C13 H13 118.8
C9 C14 C13 115.9(3)
C9 C14 C17 122.4(3)
C13 C14 C17 121.7(3)
C10 C15 H15A 109.5
C10 C15 H15B 109.5
H15A C15 H15B 109.5
C10 C15 H15C 109.5
H15A C15 H15C 109.5
H15B C15 H15C 109.5
C12 C16 H16A 109.5
C12 C16 H16B 109.5
H16A C16 H16B 109.5
C12 C16 H16C 109.5
H16A C16 H16C 109.5
H16B C16 H16C 109.5
C14 C17 H17A 109.5
C14 C17 H17B 109.5
H17A C17 H17B 109.5
C14 C17 H17C 109.5
H17A C17 H17C 109.5
H17B C17 H17C 109.5
C19 C18 C23 123.7(3)
C19 C18 N2 118.6(3)
C23 C18 N2 117.7(3)
C18 C19 C20 117.3(3)
C18 C19 C24 121.6(3)
C20 C19 C24 121.1(3)
C21 C20 C19 121.7(3)
C21 C20 H20 119.2
C19 C20 H20 119.2
C20 C21 C22 118.8(3)
C20 C21 C25 120.9(4)
C22 C21 C25 120.3(4)
C23 C22 C21 122.2(3)
C23 C22 H22 118.9
C21 C22 H22 118.9
C22 C23 C18 116.3(3)
C22 C23 C26 121.7(3)
C18 C23 C26 122.0(3)
C19 C24 H24A 109.5
C19 C24 H24B 109.5
H24A C24 H24B 109.5
C19 C24 H24C 109.5
H24A C24 H24C 109.5
H24B C24 H24C 109.5
C21 C25 H25A 109.5
C21 C25 H25B 109.5
H25A C25 H25B 109.5
C21 C25 H25C 109.5
H25A C25 H25C 109.5
H25B C25 H25C 109.5
C23 C26 H26A 109.5
C23 C26 H26B 109.5
H26A C26 H26B 109.5
C23 C26 H26C 109.5
H26A C26 H26C 109.5
H26B C26 H26C 109.5
C6 N1 C7 109.1(2)
C6 N1 C9 126.3(2)
C7 N1 C9 124.5(2)
C6 N2 C8 108.7(2)
C6 N2 C18 127.1(2)
C8 N2 C18 124.2(2)
C2 V1 C1 36.2(2)
C2 V1 C3 35.32(17)
C1 V1 C3 58.47(16)
C2 V1 C5 59.1(2)
C1 V1 C5 35.2(3)
C3 V1 C5 57.42(16)
C2 V1 C4 58.56(17)
C1 V1 C4 57.8(2)
C3 V1 C4 34.54(16)
C5 V1 C4 34.0(2)
C2 V1 Cl3 146.52(12)
C1 V1 Cl3 131.5(3)
C3 V1 Cl3 113.10(13)
C5 V1 Cl3 97.4(2)
C4 V1 Cl3 88.44(13)
C2 V1 Cl2 106.30(14)
C1 V1 Cl2 88.12(12)
C3 V1 Cl2 141.50(12)
C5 V1 Cl2 106.8(2)
C4 V1 Cl2 140.69(15)
Cl3 V1 Cl2 103.19(4)
C2 V1 Cl1 96.50(16)
C1 V1 Cl1 130.5(3)
C3 V1 Cl1 92.10(11)
C5 V1 Cl1 149.52(14)
C4 V1 Cl1 119.40(15)
Cl3 V1 Cl1 95.25(5)
Cl2 V1 Cl1 97.09(4)

loop_
_geom_bond_atom_site_label_1
_geom_bond_atom_site_label_2
_geom_bond_distance
C1 C5 1.374(10)
C1 C2 1.399(9)
C1 V1 2.261(5)
C1 H1 0.9300
C2 C3 1.370(6)
C2 V1 2.247(4)
C2 H2 0.9300
C3 C4 1.352(6)
C3 V1 2.269(4)
C3 H3 0.9300
C4 C5 1.334(9)
C4 V1 2.286(4)
C4 H4 0.9300
C5 V1 2.283(5)
C5 H5 0.9300
C6 N1 1.334(4)
C6 N2 1.338(4)
C6 H6 0.9300
C7 C8 1.346(4)
C7 N1 1.366(4)
C7 H7 0.9300
C8 N2 1.382(4)
C8 H8 0.9300
C9 C14 1.386(4)
C9 C10 1.389(4)
C9 N1 1.459(4)
C10 C11 1.392(4)
C10 C15 1.504(5)
C11 C12 1.377(5)
C11 H11 0.9300
C12 C13 1.386(6)
C12 C16 1.508(5)
C13 C14 1.405(5)
C13 H13 0.9300
C14 C17 1.508(5)
C15 H15A 0.9600
C15 H15B 0.9600
C15 H15C 0.9600
C16 H16A 0.9600
C16 H16B 0.9600
C16 H16C 0.9600
C17 H17A 0.9600
C17 H17B 0.9600
C17 H17C 0.9600
C18 C19 1.389(5)
C18 C23 1.397(4)
C18 N2 1.448(4)
C19 C20 1.389(5)
C19 C24 1.512(5)
C20 C21 1.384(5)
C20 H20 0.9300
C21 C22 1.392(5)
C21 C25 1.517(5)
C22 C23 1.390(4)
C22 H22 0.9300
C23 C26 1.498(5)
C24 H24A 0.9600
C24 H24B 0.9600
C24 H24C 0.9600
C25 H25A 0.9600
C25 H25B 0.9600
C25 H25C 0.9600
C26 H26A 0.9600
C26 H26B 0.9600
C26 H26C 0.9600
Cl1 V1 2.3523(11)
Cl2 V1 2.3292(10)
Cl3 V1 2.3180(14)

loop_
_geom_torsion_atom_site_label_1
_geom_torsion_atom_site_label_2
_geom_torsion_atom_site_label_3
_geom_torsion_atom_site_label_4
_geom_torsion
C5 C1 C2 C3 -1.1(5)
V1 C1 C2 C3 -66.1(3)
C5 C1 C2 V1 64.9(4)
C1 C2 C3 C4 1.3(5)
V1 C2 C3 C4 -64.3(3)
C1 C2 C3 V1 65.6(3)
C2 C3 C4 C5 -1.0(5)
V1 C3 C4 C5 -64.0(3)
C2 C3 C4 V1 63.0(3)
C3 C4 C5 C1 0.2(6)
V1 C4 C5 C1 -63.2(4)
C3 C4 C5 V1 63.4(3)
C2 C1 C5 C4 0.5(6)
V1 C1 C5 C4 64.2(4)
C2 C1 C5 V1 -63.7(3)
N1 C7 C8 N2 -0.2(4)
C14 C9 C10 C11 -0.1(4)
N1 C9 C10 C11 -178.4(2)
C14 C9 C10 C15 180.0(3)
N1 C9 C10 C15 1.8(4)
C9 C10 C11 C12 1.8(4)
C15 C10 C11 C12 -178.3(3)
C10 C11 C12 C13 -1.0(5)
C10 C11 C12 C16 179.2(3)
C11 C12 C13 C14 -1.5(5)
C16 C12 C13 C14 178.2(3)
C10 C9 C14 C13 -2.2(4)
N1 C9 C14 C13 176.1(3)
C10 C9 C14 C17 176.3(3)
N1 C9 C14 C17 -5.5(4)
C12 C13 C14 C9 3.0(5)
C12 C13 C14 C17 -175.4(3)
C23 C18 C19 C20 -0.8(5)
N2 C18 C19 C20 176.5(3)
C23 C18 C19 C24 179.6(3)
N2 C18 C19 C24 -3.1(4)
C18 C19 C20 C21 0.5(5)
C24 C19 C20 C21 -179.9(3)
C19 C20 C21 C22 -0.1(5)
C19 C20 C21 C25 179.0(4)
C20 C21 C22 C23 -0.1(5)
C25 C21 C22 C23 -179.2(4)
C21 C22 C23 C18 -0.2(5)
C21 C22 C23 C26 178.9(3)
C19 C18 C23 C22 0.6(4)
N2 C18 C23 C22 -176.7(3)
C19 C18 C23 C26 -178.4(3)
N2 C18 C23 C26 4.3(4)
N2 C6 N1 C7 0.0(3)
N2 C6 N1 C9 176.6(3)
C8 C7 N1 C6 0.1(4)
C8 C7 N1 C9 -176.6(3)
C14 C9 N1 C6 108.4(3)
C10 C9 N1 C6 -73.2(4)
C14 C9 N1 C7 -75.5(4)
C10 C9 N1 C7 102.9(3)
N1 C6 N2 C8 -0.1(3)
N1 C6 N2 C18 -179.8(3)
C7 C8 N2 C6 0.2(4)
C7 C8 N2 C18 179.9(3)
C19 C18 N2 C6 94.2(4)
C23 C18 N2 C6 -88.4(4)
C19 C18 N2 C8 -85.5(4)
C23 C18 N2 C8 92.0(4)
C3 C2 V1 C1 113.4(5)
C1 C2 V1 C3 -113.4(5)
C3 C2 V1 C5 76.1(4)
C1 C2 V1 C5 -37.4(3)
C3 C2 V1 C4 36.2(3)
C1 C2 V1 C4 -77.3(4)
C3 C2 V1 Cl3 25.4(5)
C1 C2 V1 Cl3 -88.1(5)
C3 C2 V1 Cl2 176.2(3)
C1 C2 V1 Cl2 62.8(4)
C3 C2 V1 Cl1 -84.4(3)
C1 C2 V1 Cl1 162.1(4)
C5 C1 V1 C2 -115.4(4)
C5 C1 V1 C3 -76.9(3)
C2 C1 V1 C3 38.5(3)
C2 C1 V1 C5 115.4(4)
C5 C1 V1 C4 -36.0(3)
C2 C1 V1 C4 79.4(3)
C5 C1 V1 Cl3 17.2(4)
C2 C1 V1 Cl3 132.6(4)
C5 C1 V1 Cl2 123.2(4)
C2 C1 V1 Cl2 -121.4(4)
C5 C1 V1 Cl1 -139.1(4)
C2 C1 V1 Cl1 -23.7(5)
C4 C3 V1 C2 117.3(4)
C4 C3 V1 C1 77.9(4)
C2 C3 V1 C1 -39.4(4)
C4 C3 V1 C5 36.1(4)
C2 C3 V1 C5 -81.2(4)
C2 C3 V1 C4 -117.3(4)
C4 C3 V1 Cl3 -47.8(3)
C2 C3 V1 Cl3 -165.1(3)
C4 C3 V1 Cl2 111.5(3)
C2 C3 V1 Cl2 -5.9(4)
C4 C3 V1 Cl1 -144.4(3)
C2 C3 V1 Cl1 98.3(3)
C4 C5 V1 C2 -78.5(4)
C1 C5 V1 C2 38.4(3)
C4 C5 V1 C1 -116.9(5)
C4 C5 V1 C3 -36.8(3)
C1 C5 V1 C3 80.2(4)
C1 C5 V1 C4 116.9(5)
C4 C5 V1 Cl3 76.0(4)
C1 C5 V1 Cl3 -167.1(4)
C4 C5 V1 Cl2 -177.8(3)
C1 C5 V1 Cl2 -60.9(4)
C4 C5 V1 Cl1 -37.8(8)
C1 C5 V1 Cl1 79.2(7)
C5 C4 V1 C2 80.2(4)
C3 C4 V1 C2 -37.0(3)
C5 C4 V1 C1 37.4(4)
C3 C4 V1 C1 -79.8(4)
C5 C4 V1 C3 117.2(5)
C3 C4 V1 C5 -117.2(5)
C5 C4 V1 Cl3 -105.7(4)
C3 C4 V1 Cl3 137.0(3)
C5 C4 V1 Cl2 3.4(5)
C3 C4 V1 Cl2 -113.9(3)
C5 C4 V1 Cl1 159.1(4)
C3 C4 V1 Cl1 41.9(3)
